data_7718583
loop_
_publ_author_name
'Ataie, Saeed'
'Khanzadeh, Atousa'
'Tom Baker, R.'

_publ_section_title
;
 A palladium thiolate-SNS complex-catalyst for Mizoroki-Heck
 cross-coupling.
;
_journal_issue 20
_journal_name_full 'Dalton transactions (Cambridge, England : 2003)'
_journal_page_first 8050
_journal_page_last 8054
_journal_paper_doi 10.1039/d5dt01008j
_journal_volume 54
_journal_year 2025
_chemical_formula_moiety 'C28 H24 N2 Pd S4'
_chemical_formula_sum 'C28 H24 N2 Pd S4'
_chemical_formula_weight 623.13
_space_group_crystal_system monoclinic
_space_group_IT_number 15
_space_group_name_Hall '-C 2yc'
_space_group_name_H-M_alt 'C 1 2/c 1'
_atom_sites_solution_hydrogens geom
_atom_sites_solution_primary direct
_audit_update_record
;
2023-09-02 deposited with the CCDC.	2025-05-01 downloaded from the CCDC.
;
_cell_angle_alpha 90
_cell_angle_beta 111.774(2)
_cell_angle_gamma 90
_cell_formula_units_Z 4
_cell_length_a 12.0855(7)
_cell_length_b 15.9618(8)
_cell_length_c 14.5880(7)
_cell_measurement_reflns_used 4755
_cell_measurement_temperature 273(2)
_cell_measurement_theta_max 26.73
_cell_measurement_theta_min 2.27
_cell_volume 2613.3(2)
_computing_cell_refinement 'Bruker SAINT'
_computing_data_collection 'Bruker APEX3'
_computing_data_reduction 'Bruker SAINT'
_computing_structure_refinement 'SHELXL-2018/3 (Sheldrick, 2018)'
_computing_structure_solution
; 
 SHELXT 2014/5 (Sheldrick, 2014)
;
_diffrn_ambient_temperature 273(2)
_diffrn_measured_fraction_theta_full 1.000
_diffrn_measured_fraction_theta_max 0.999
_diffrn_measurement_device_type 'Bruker APEX-II CCD'
_diffrn_measurement_method '\w and \phi scans'
_diffrn_radiation_monochromator graphite
_diffrn_radiation_type MoK\a
_diffrn_radiation_wavelength 0.71073
_diffrn_reflns_av_R_equivalents 0.0240
_diffrn_reflns_av_unetI/netI 0.0282
_diffrn_reflns_Laue_measured_fraction_full 1.000
_diffrn_reflns_Laue_measured_fraction_max 0.999
_diffrn_reflns_limit_h_max 15
_diffrn_reflns_limit_h_min -14
_diffrn_reflns_limit_k_max 19
_diffrn_reflns_limit_k_min -19
_diffrn_reflns_limit_l_max 12
_diffrn_reflns_limit_l_min -18
_diffrn_reflns_number 7693
_diffrn_reflns_point_group_measured_fraction_full 1.000
_diffrn_reflns_point_group_measured_fraction_max 0.999
_diffrn_reflns_theta_full 25.242
_diffrn_reflns_theta_max 26.364
_diffrn_reflns_theta_min 2.218
_exptl_absorpt_coefficient_mu 1.051
_exptl_absorpt_correction_T_max 0.7455
_exptl_absorpt_correction_T_min 0.6859
_exptl_absorpt_correction_type multi-scan
_exptl_absorpt_process_details SADABS
_exptl_crystal_colour orange
_exptl_crystal_density_diffrn 1.584
_exptl_crystal_description plate
_exptl_crystal_F_000 1264
_exptl_crystal_size_max 0.332
_exptl_crystal_size_mid 0.144
_exptl_crystal_size_min 0.074
_refine_diff_density_max 0.712
_refine_diff_density_min -0.627
_refine_diff_density_rms 0.062
_refine_ls_extinction_method none
_refine_ls_goodness_of_fit_ref 1.057
_refine_ls_hydrogen_treatment constr
_refine_ls_matrix_type full
_refine_ls_number_parameters 160
_refine_ls_number_reflns 2678
_refine_ls_number_restraints 0
_refine_ls_restrained_S_all 1.057
_refine_ls_R_factor_all 0.0401
_refine_ls_R_factor_gt 0.0319
_refine_ls_shift/su_max 0.001
_refine_ls_shift/su_mean 0.000
_refine_ls_structure_factor_coef Fsqd
_refine_ls_weighting_details 'w=1/[\s^2^(Fo^2^)+(0.0117P)^2^+6.5466P] where P=(Fo^2^+2Fc^2^)/3'
_refine_ls_weighting_scheme calc
_refine_ls_wR_factor_gt 0.0635
_refine_ls_wR_factor_ref 0.0672
_reflns_Friedel_coverage 0.000
_reflns_number_gt 2313
_reflns_number_total 2678
_reflns_threshold_expression 'I > 2\s(I)'
_cod_data_source_file d5dt01008j2.cif
_cod_data_source_block S1141
_cod_depositor_comments 'Adding full bibliography for 7718582--7718584.cif.'
_cod_original_sg_symbol_H-M 'C 2/c'
_cod_database_code 7718583
_shelx_space_group_comment
;
The symmetry employed for this shelxl refinement is uniquely defined
by the following loop, which should always be used as a source of
symmetry information in preference to the above space-group names.
They are only intended as comments.
;
_shelx_shelxl_version_number 2018/3

loop_
_space_group_symop_operation_xyz
'x, y, z'
'-x, y, -z+1/2'
'x+1/2, y+1/2, z'
'-x+1/2, y+1/2, -z+1/2'
'-x, -y, -z'
'x, -y, z-1/2'
'-x+1/2, -y+1/2, -z'
'x+1/2, -y+1/2, z-1/2'

loop_
_atom_site_label
_atom_site_type_symbol
_atom_site_fract_x
_atom_site_fract_y
_atom_site_fract_z
_atom_site_U_iso_or_equiv
_atom_site_adp_type
_atom_site_occupancy
_atom_site_site_symmetry_order
_atom_site_calc_flag
_atom_site_refinement_flags_posn
_atom_site_refinement_flags_adp
_atom_site_refinement_flags_occupancy
_atom_site_disorder_assembly
_atom_site_disorder_group
Pd1 Pd 0.500000 0.30618(2) 0.250000 0.03820(10) Uani 1 2 d S T P . .
S1 S 0.44522(10) 0.40513(5) 0.13008(9) 0.0750(3) Uani 1 1 d . . . . .
S2 S 0.35549(13) -0.02850(7) 0.13043(9) 0.0935(4) Uani 1 1 d . . . . .
N1 N 0.4268(2) 0.22402(14) 0.13125(16) 0.0366(5) Uani 1 1 d . . . . .
C1 C 0.4501(3) 0.3398(2) 0.0351(2) 0.0555(9) Uani 1 1 d . . . . .
C2 C 0.4636(3) 0.3713(3) -0.0494(3) 0.0751(12) Uani 1 1 d . . . . .
H2 H 0.466020 0.428949 -0.057731 0.090 Uiso 1 1 calc R U . . .
C3 C 0.4733(3) 0.3188(4) -0.1201(3) 0.0902(17) Uani 1 1 d . . . . .
H3 H 0.483064 0.341037 -0.175509 0.108 Uiso 1 1 calc R U . . .
C4 C 0.4686(3) 0.2337(4) -0.1099(2) 0.0805(14) Uani 1 1 d . . . . .
H4 H 0.476531 0.198389 -0.157876 0.097 Uiso 1 1 calc R U . . .
C5 C 0.4522(3) 0.2000(3) -0.0281(2) 0.0607(9) Uani 1 1 d . . . . .
H5 H 0.448072 0.142245 -0.021349 0.073 Uiso 1 1 calc R U . . .
C6 C 0.4420(2) 0.2529(2) 0.0431(2) 0.0454(7) Uani 1 1 d . . . . .
C7 C 0.3646(3) 0.1582(2) 0.1261(2) 0.0450(7) Uani 1 1 d . . . . .
H7 H 0.335653 0.130054 0.066019 0.054 Uiso 1 1 calc R U . . .
C8 C 0.3354(2) 0.12348(19) 0.2070(2) 0.0425(7) Uani 1 1 d . . . . .
C9 C 0.3104(3) 0.1763(2) 0.2730(2) 0.0462(7) Uani 1 1 d . . . . .
H9 H 0.318147 0.233903 0.268239 0.055 Uiso 1 1 calc R U . . .
C10 C 0.2745(3) 0.1444(2) 0.3452(2) 0.0527(8) Uani 1 1 d . . . . .
H10 H 0.258444 0.180296 0.388903 0.063 Uiso 1 1 calc R U . . .
C11 C 0.2624(3) 0.0593(2) 0.3523(2) 0.0631(10) Uani 1 1 d . . . . .
H11 H 0.238490 0.037753 0.401214 0.076 Uiso 1 1 calc R U . . .
C12 C 0.2854(3) 0.0058(2) 0.2878(3) 0.0659(10) Uani 1 1 d . . . . .
H12 H 0.276432 -0.051584 0.293271 0.079 Uiso 1 1 calc R U . . .
C13 C 0.3218(3) 0.0366(2) 0.2141(2) 0.0541(8) Uani 1 1 d . . . . .
C14 C 0.2675(4) -0.1182(2) 0.1228(3) 0.0777(12) Uani 1 1 d . . . . .
H00A H 0.187716 -0.101449 0.113271 0.117 Uiso 1 1 calc R U . . .
H00D H 0.300493 -0.149801 0.182876 0.117 Uiso 1 1 calc R U . . .
H00E H 0.266483 -0.152176 0.068228 0.117 Uiso 1 1 calc R U . . .

loop_
_atom_site_aniso_label
_atom_site_aniso_U_11
_atom_site_aniso_U_22
_atom_site_aniso_U_33
_atom_site_aniso_U_23
_atom_site_aniso_U_13
_atom_site_aniso_U_12
Pd1 0.04889(19) 0.02563(15) 0.0535(2) 0.000 0.03455(15) 0.000
S1 0.1031(8) 0.0422(5) 0.1150(8) 0.0372(5) 0.0814(7) 0.0297(5)
S2 0.1463(11) 0.0705(7) 0.1011(8) -0.0419(6) 0.0894(8) -0.0567(7)
N1 0.0359(12) 0.0413(13) 0.0368(12) 0.0081(10) 0.0182(10) 0.0040(10)
C1 0.0414(17) 0.072(2) 0.062(2) 0.0366(18) 0.0296(15) 0.0182(15)
C2 0.052(2) 0.106(3) 0.073(3) 0.056(2) 0.0303(19) 0.018(2)
C3 0.050(2) 0.174(5) 0.048(2) 0.050(3) 0.0199(17) 0.000(3)
C4 0.057(2) 0.153(5) 0.0333(18) 0.006(2) 0.0186(16) -0.005(3)
C5 0.0488(19) 0.095(3) 0.0385(16) 0.0012(18) 0.0167(14) -0.0047(19)
C6 0.0356(15) 0.066(2) 0.0375(15) 0.0149(15) 0.0166(13) 0.0061(14)
C7 0.0429(16) 0.0568(19) 0.0358(15) -0.0029(14) 0.0151(13) -0.0072(14)
C8 0.0386(15) 0.0515(17) 0.0374(15) -0.0026(13) 0.0142(12) -0.0137(13)
C9 0.0418(16) 0.0506(18) 0.0502(17) -0.0027(14) 0.0217(14) -0.0110(13)
C10 0.0512(18) 0.066(2) 0.0482(17) -0.0110(16) 0.0270(15) -0.0178(16)
C11 0.076(2) 0.075(2) 0.0471(18) -0.0037(18) 0.0335(17) -0.032(2)
C12 0.090(3) 0.054(2) 0.063(2) -0.0070(18) 0.040(2) -0.031(2)
C13 0.064(2) 0.0554(19) 0.0492(18) -0.0119(15) 0.0287(16) -0.0258(16)
C14 0.078(3) 0.065(2) 0.093(3) -0.026(2) 0.035(2) -0.027(2)

loop_
_atom_type_symbol
_atom_type_description
_atom_type_scat_dispersion_real
_atom_type_scat_dispersion_imag
_atom_type_scat_source
C C 0.0033 0.0016 'International Tables Vol C Tables 4.2.6.8 and 6.1.1.4'
H H 0.0000 0.0000 'International Tables Vol C Tables 4.2.6.8 and 6.1.1.4'
N N 0.0061 0.0033 'International Tables Vol C Tables 4.2.6.8 and 6.1.1.4'
Pd Pd -0.9988 1.0072 'International Tables Vol C Tables 4.2.6.8 and 6.1.1.4'
S S 0.1246 0.1234 'International Tables Vol C Tables 4.2.6.8 and 6.1.1.4'

loop_
_geom_angle_atom_site_label_1
_geom_angle_atom_site_label_2
_geom_angle_atom_site_label_3
_geom_angle
_geom_angle_site_symmetry_1
_geom_angle_site_symmetry_3
_geom_angle_publ_flag
N1 Pd1 N1 102.26(12) . 2_655 ?
N1 Pd1 S1 83.39(7) . . ?
N1 Pd1 S1 171.94(7) 2_655 . ?
N1 Pd1 S1 171.94(7) . 2_655 ?
N1 Pd1 S1 83.38(7) 2_655 2_655 ?
S1 Pd1 S1 91.62(6) . 2_655 ?
C1 S1 Pd1 96.28(10) . . ?
C13 S2 C14 103.52(17) . . ?
C7 N1 C6 118.6(2) . . ?
C7 N1 Pd1 128.59(19) . . ?
C6 N1 Pd1 112.57(19) . . ?
C2 C1 C6 117.8(4) . . ?
C2 C1 S1 122.2(3) . . ?
C6 C1 S1 120.1(2) . . ?
C3 C2 C1 121.1(4) . . ?
C3 C2 H2 119.5 . . ?
C1 C2 H2 119.5 . . ?
C2 C3 C4 120.5(3) . . ?
C2 C3 H3 119.7 . . ?
C4 C3 H3 119.7 . . ?
C3 C4 C5 120.1(4) . . ?
C3 C4 H4 120.0 . . ?
C5 C4 H4 120.0 . . ?
C6 C5 C4 119.4(4) . . ?
C6 C5 H5 120.3 . . ?
C4 C5 H5 120.3 . . ?
C5 C6 C1 121.1(3) . . ?
C5 C6 N1 123.5(3) . . ?
C1 C6 N1 115.3(3) . . ?
N1 C7 C8 125.3(3) . . ?
N1 C7 H7 117.4 . . ?
C8 C7 H7 117.4 . . ?
C9 C8 C13 119.0(3) . . ?
C9 C8 C7 120.5(3) . . ?
C13 C8 C7 120.2(3) . . ?
C10 C9 C8 121.0(3) . . ?
C10 C9 H9 119.5 . . ?
C8 C9 H9 119.5 . . ?
C11 C10 C9 119.7(3) . . ?
C11 C10 H10 120.1 . . ?
C9 C10 H10 120.1 . . ?
C12 C11 C10 120.6(3) . . ?
C12 C11 H11 119.7 . . ?
C10 C11 H11 119.7 . . ?
C11 C12 C13 120.8(3) . . ?
C11 C12 H12 119.6 . . ?
C13 C12 H12 119.6 . . ?
C12 C13 C8 118.9(3) . . ?
C12 C13 S2 123.2(3) . . ?
C8 C13 S2 117.9(2) . . ?
S2 C14 H00A 109.5 . . ?
S2 C14 H00D 109.5 . . ?
H00A C14 H00D 109.5 . . ?
S2 C14 H00E 109.5 . . ?
H00A C14 H00E 109.5 . . ?
H00D C14 H00E 109.5 . . ?

loop_
_geom_bond_atom_site_label_1
_geom_bond_atom_site_label_2
_geom_bond_distance
_geom_bond_site_symmetry_2
_geom_bond_publ_flag
Pd1 N1 2.090(2) . ?
Pd1 N1 2.090(2) 2_655 ?
Pd1 S1 2.2658(9) . ?
Pd1 S1 2.2658(9) 2_655 ?
S1 C1 1.752(4) . ?
S2 C13 1.762(3) . ?
S2 C14 1.762(4) . ?
N1 C7 1.278(4) . ?
N1 C6 1.441(3) . ?
C1 C2 1.396(4) . ?
C1 C6 1.398(5) . ?
C2 C3 1.367(6) . ?
C2 H2 0.9300 . ?
C3 C4 1.370(6) . ?
C3 H3 0.9300 . ?
C4 C5 1.389(5) . ?
C4 H4 0.9300 . ?
C5 C6 1.379(4) . ?
C5 H5 0.9300 . ?
C7 C8 1.461(4) . ?
C7 H7 0.9300 . ?
C8 C9 1.394(4) . ?
C8 C13 1.405(4) . ?
C9 C10 1.376(4) . ?
C9 H9 0.9300 . ?
C10 C11 1.374(5) . ?
C10 H10 0.9300 . ?
C11 C12 1.373(5) . ?
C11 H11 0.9300 . ?
C12 C13 1.393(4) . ?
C12 H12 0.9300 . ?
C14 H00A 0.9600 . ?
C14 H00D 0.9600 . ?
C14 H00E 0.9600 . ?

loop_
_geom_torsion_atom_site_label_1
_geom_torsion_atom_site_label_2
_geom_torsion_atom_site_label_3
_geom_torsion_atom_site_label_4
_geom_torsion
_geom_torsion_site_symmetry_1
_geom_torsion_site_symmetry_2
_geom_torsion_site_symmetry_3
_geom_torsion_site_symmetry_4
_geom_torsion_publ_flag
Pd1 S1 C1 C2 -157.7(3) . . . . ?
Pd1 S1 C1 C6 21.4(3) . . . . ?
C6 C1 C2 C3 -2.5(5) . . . . ?
S1 C1 C2 C3 176.6(3) . . . . ?
C1 C2 C3 C4 0.7(6) . . . . ?
C2 C3 C4 C5 1.0(6) . . . . ?
C3 C4 C5 C6 -0.8(5) . . . . ?
C4 C5 C6 C1 -1.1(5) . . . . ?
C4 C5 C6 N1 -179.0(3) . . . . ?
C2 C1 C6 C5 2.7(5) . . . . ?
S1 C1 C6 C5 -176.4(2) . . . . ?
C2 C1 C6 N1 -179.3(3) . . . . ?
S1 C1 C6 N1 1.6(4) . . . . ?
C7 N1 C6 C5 -35.3(4) . . . . ?
Pd1 N1 C6 C5 150.2(2) . . . . ?
C7 N1 C6 C1 146.8(3) . . . . ?
Pd1 N1 C6 C1 -27.7(3) . . . . ?
C6 N1 C7 C8 -176.5(3) . . . . ?
Pd1 N1 C7 C8 -3.0(4) . . . . ?
N1 C7 C8 C9 37.5(4) . . . . ?
N1 C7 C8 C13 -148.1(3) . . . . ?
C13 C8 C9 C10 0.9(5) . . . . ?
C7 C8 C9 C10 175.3(3) . . . . ?
C8 C9 C10 C11 -0.3(5) . . . . ?
C9 C10 C11 C12 -0.3(5) . . . . ?
C10 C11 C12 C13 0.3(6) . . . . ?
C11 C12 C13 C8 0.3(6) . . . . ?
C11 C12 C13 S2 178.7(3) . . . . ?
C9 C8 C13 C12 -0.8(5) . . . . ?
C7 C8 C13 C12 -175.3(3) . . . . ?
C9 C8 C13 S2 -179.4(2) . . . . ?
C7 C8 C13 S2 6.1(4) . . . . ?
C14 S2 C13 C12 27.5(4) . . . . ?
C14 S2 C13 C8 -154.0(3) . . . . ?
